data_9005571
loop_
_publ_author_name
'Armbruster, T.'
'Makovicky, E.'
'Berlepsch, P.'
'Sejkora, J.'

_publ_section_title
;
 Crystal structure, cation ordering, and polytypic character of diaphorite,
 Pb2Ag3Sb3S8, a PbS-based structure
;
_journal_name_full 'European Journal of Mineralogy'
_journal_page_first 137
_journal_page_last 146
_journal_paper_doi 10.1127/0935-1221/2003/0015-0137
_journal_volume 15
_journal_year 2003
_chemical_formula_sum 'Ag3.112 Pb1.888 S8 Sb3'
_chemical_name_mineral Diaphorite
_space_group_IT_number 14
_symmetry_space_group_name_Hall '-P 2ybc'
_symmetry_space_group_name_H-M 'P 1 21/c 1'
_cell_angle_alpha 90
_cell_angle_beta 116.165
_cell_angle_gamma 90
_cell_length_a 17.8520
_cell_length_b 5.8870
_cell_length_c 15.8090
_cell_formula_units_Z 4
_cell_volume 1491.191
_database_code_amcsd 0006959
_exptl_crystal_density_diffrn 6.007
_cod_original_formula_sum 'Pb1.888 Ag3.112 Sb3 S8'
_cod_database_code 9005571

loop_
_space_group_symop_operation_xyz
x,y,z
x,1/2-y,1/2+z
-x,1/2+y,1/2-z
-x,-y,-z

loop_
_atom_site_aniso_label
_atom_site_aniso_U_11
_atom_site_aniso_U_22
_atom_site_aniso_U_33
_atom_site_aniso_U_12
_atom_site_aniso_U_13
_atom_site_aniso_U_23
Pb1 0.01840 0.01940 0.02370 0.00031 0.00901 0.00138
AgM1 0.02410 0.03050 0.03020 -0.00020 0.01440 0.00190
PbM1 0.02410 0.03050 0.03020 -0.00020 0.01440 0.00190
AgM2 0.02820 0.03490 0.01900 -0.00210 0.00270 0.00120
PbM2 0.02820 0.03490 0.01900 -0.00210 0.00270 0.00120
Ag3 0.05190 0.03620 0.06340 -0.00280 0.04430 0.00010
Ag4 0.05190 0.04110 0.02980 -0.00070 -0.00350 0.00390
Sb1 0.01500 0.01460 0.02000 -0.00010 0.00660 -0.00110
Sb2 0.01590 0.01470 0.01800 0.00070 0.00720 -0.00050
Sb3 0.01510 0.01570 0.01740 0.00070 0.00700 0.00220
S1 0.02740 0.01650 0.04510 0.00040 0.02660 0.00140
S2 0.03170 0.01810 0.02640 0.00370 0.01450 0.00100
S3 0.01670 0.01480 0.02020 0.00000 0.00850 0.00020
S4 0.02040 0.03080 0.02460 0.00340 -0.00060 0.00120
S5 0.03010 0.01500 0.03320 -0.00010 0.02100 -0.00010
S6 0.01440 0.02560 0.02070 0.00030 0.00770 -0.00150
S7 0.01830 0.02770 0.01620 0.00280 0.00310 0.00140
S8 0.01290 0.02280 0.01870 -0.00050 0.00500 0.00280

loop_
_atom_site_label
_atom_site_fract_x
_atom_site_fract_y
_atom_site_fract_z
_atom_site_occupancy
_atom_site_U_iso_or_equiv
Pb1 0.18973 -0.31003 0.54127 1.00000 0.02062
AgM1 0.06451 0.19426 0.34402 0.51600 0.02740
PbM1 0.06451 0.19426 0.34402 0.48400 0.02740
AgM2 0.30967 0.28176 0.22247 0.59600 0.03020
PbM2 0.30967 0.28176 0.22247 0.40400 0.03020
Ag3 0.43323 0.75810 0.14479 1.00000 0.04360
Ag4 0.19471 0.71170 0.28096 1.00000 0.04880
Sb1 0.31616 0.21030 0.46489 1.00000 0.01691
Sb2 0.43998 0.76228 0.39980 1.00000 0.01630
Sb3 -0.06306 -0.28248 0.39950 1.00000 0.01611
S1 0.21050 0.15180 0.52680 1.00000 0.02580
S2 -0.07340 0.12760 0.38230 1.00000 0.02480
S3 0.29638 0.62510 0.45152 1.00000 0.01710
S4 0.17373 0.15360 0.25980 1.00000 0.02910
S5 0.44417 0.35010 0.38960 1.00000 0.02350
S6 0.05450 0.67540 0.35830 1.00000 0.02030
S7 0.34461 0.81590 0.23088 1.00000 0.02230
S8 0.43137 0.19450 0.62829 1.00000 0.01890

loop_
_cod_related_entry_id
_cod_related_entry_database
_cod_related_entry_code
1 AMCSD 0006959
